data_1518693
loop_
_publ_author_name
'Chen, Hui'
'Kaga, Atsushi'
'Chiba, Shunsuke'

_publ_contact_author
;
Dr Shunsuke Chiba
Division of Chemistry and Biological Chemistry
School of Physical and Mathematical Sciences
Nanyang Technological University
21 Nanyang Link
Singapore 637371
Singapore
;
_publ_section_title
;
 Diastereoselective Aminooxygenation and Diamination of Alkenes with
 Amidines by Hypervalent Iodine(III) Reagents.
;
_journal_issue 23
_journal_name_full 'Organic letters'
_journal_page_first 6136
_journal_paper_doi 10.1021/ol503000c
_journal_volume 16
_journal_year 2014
_chemical_absolute_configuration unk
_chemical_formula_sum 'C23 H22 N2 O'
_chemical_formula_weight 342.42
_space_group_crystal_system monoclinic
_space_group_IT_number 4
_space_group_name_Hall 'P 2yb'
_space_group_name_H-M_alt 'P 1 21 1'
_symmetry_space_group_name_Hall 'P 2yb'
_symmetry_space_group_name_H-M 'P 1 21 1'
_atom_sites_solution_hydrogens geom
_cell_angle_alpha 90
_cell_angle_beta 107.086(3)
_cell_angle_gamma 90
_cell_formula_units_Z 2
_cell_length_a 12.6259(6)
_cell_length_b 5.5110(2)
_cell_length_c 13.3809(6)
_cell_measurement_reflns_used 3533
_cell_measurement_temperature 103.(2)
_cell_measurement_theta_max 29.5129
_cell_measurement_theta_min 3.1363
_cell_volume 889.97(7)
_computing_cell_refinement 'SAINT V8.34A (Bruker AXS Inc., 2013)'
_computing_data_collection 'APEX2 (Bruker AXS Inc., 2013)'
_computing_data_reduction 'SAINT V8.34A (Bruker AXS Inc., 2013)'
_computing_molecular_graphics 'XP (Bruker AXS Inc., 2013)'
_computing_publication_material 'APEX2 (Bruker AXS Inc., 2013)'
_computing_structure_refinement 'SHELXL-2013 (Sheldrick, 2013)'
_diffrn_ambient_temperature 103.(2)
_diffrn_detector_area_resol_mean 8.3333
_diffrn_measured_fraction_theta_full 0.997
_diffrn_measured_fraction_theta_max 0.997
_diffrn_measurement_device_type 'CCD area detector'
_diffrn_measurement_method 'phi and omega scans'
_diffrn_radiation_monochromator graphite
_diffrn_radiation_type MoK\a
_diffrn_radiation_wavelength 0.71073
_diffrn_reflns_av_unetI/netI 0.0495
_diffrn_reflns_limit_h_max 16
_diffrn_reflns_limit_h_min -17
_diffrn_reflns_limit_k_max 7
_diffrn_reflns_limit_k_min -7
_diffrn_reflns_limit_l_max 18
_diffrn_reflns_limit_l_min 0
_diffrn_reflns_number 4729
_diffrn_reflns_theta_full 29.68
_diffrn_reflns_theta_max 29.68
_diffrn_reflns_theta_min 2.64
_diffrn_source 'fine-focus sealed tube'
_exptl_absorpt_coefficient_mu 0.079
_exptl_absorpt_correction_T_max 0.98
_exptl_absorpt_correction_T_min 0.88
_exptl_absorpt_correction_type multi-scan
_exptl_absorpt_process_details 'SADABS V2012/1 (Bruker AXS Inc.)'
_exptl_crystal_colour colourless
_exptl_crystal_density_diffrn 1.278
_exptl_crystal_density_method 'not measured'
_exptl_crystal_description block
_exptl_crystal_F_000 364
_exptl_crystal_size_max 0.420
_exptl_crystal_size_mid 0.260
_exptl_crystal_size_min 0.240
_refine_diff_density_max 0.329
_refine_diff_density_min -0.260
_refine_ls_extinction_method none
_refine_ls_goodness_of_fit_ref 1.019
_refine_ls_hydrogen_treatment constr
_refine_ls_matrix_type full
_refine_ls_number_parameters 237
_refine_ls_number_reflns 4729
_refine_ls_number_restraints 1
_refine_ls_restrained_S_all 1.019
_refine_ls_R_factor_all 0.0559
_refine_ls_R_factor_gt 0.0446
_refine_ls_shift/su_max 0.000
_refine_ls_shift/su_mean 0.000
_refine_ls_structure_factor_coef Fsqd
_refine_ls_weighting_details 'w=1/[\s^2^(Fo^2^)+(0.0497P)^2^+0.1952P] where P=(Fo^2^+2Fc^2^)/3'
_refine_ls_weighting_scheme calc
_refine_ls_wR_factor_gt 0.0976
_refine_ls_wR_factor_ref 0.1049
_reflns_number_gt 4137
_reflns_number_total 4729
_reflns_threshold_expression 'I > 2\s(I)'
_cod_data_source_file ol503000c_si_006.cif
_cod_data_source_block I
_cod_database_code 1518693

loop_
_space_group_symop_operation_xyz
'x, y, z'
'-x, y+1/2, -z'

loop_
_atom_site_type_symbol
_atom_site_label
_atom_site_fract_x
_atom_site_fract_y
_atom_site_fract_z
_atom_site_U_iso_or_equiv
_atom_site_adp_type
_atom_site_calc_flag
_atom_site_refinement_flags_adp
_atom_site_refinement_flags_posn
_atom_site_occupancy
C C1 0.26336(17) 0.8137(4) 0.68525(15) 0.0142(4) Uani d . . 1
H H1 0.2725 0.9852 0.6649 0.017 Uiso calc U R 1
C C2 0.10241(17) 0.7355(4) 0.73026(15) 0.0122(4) Uani d . . 1
C C3 0.17281(17) 0.6863(4) 0.59658(15) 0.0131(4) Uani d . . 1
H H3 0.198 0.5177 0.5876 0.016 Uiso calc U R 1
C C4 0.37415(18) 0.6862(5) 0.71417(17) 0.0237(5) Uani d . . 1
H H4A 0.4267 0.7743 0.7712 0.036 Uiso calc U R 1
H H4B 0.4022 0.6814 0.6532 0.036 Uiso calc U R 1
H H4C 0.3654 0.5203 0.7369 0.036 Uiso calc U R 1
C C5 0.27044(17) 0.8467(4) 0.87725(15) 0.0131(4) Uani d . . 1
C C6 0.34084(18) 1.0462(4) 0.90566(16) 0.0167(4) Uani d . . 1
H H6 0.3476 1.158 0.8538 0.02 Uiso calc U R 1
C C7 0.40128(18) 1.0820(4) 1.00989(16) 0.0171(4) Uani d . . 1
H H7 0.4498 1.2171 1.0289 0.021 Uiso calc U R 1
C C8 0.39069(18) 0.9206(4) 1.08579(16) 0.0162(4) Uani d . . 1
H H8 0.4309 0.9467 1.157 0.019 Uiso calc U R 1
C C9 0.32136(18) 0.7210(4) 1.05773(16) 0.0160(4) Uani d . . 1
H H9 0.314 0.6108 1.1099 0.019 Uiso calc U R 1
C C10 0.26263(17) 0.6816(4) 0.95351(15) 0.0138(4) Uani d . . 1
H H10 0.2171 0.5419 0.9343 0.017 Uiso calc U R 1
C C11 0.02130(16) 0.7360(4) 0.79120(15) 0.0124(4) Uani d . . 1
C C12 -0.05498(17) 0.5459(4) 0.77486(15) 0.0142(4) Uani d . . 1
H H12 -0.051 0.4169 0.729 0.017 Uiso calc U R 1
C C13 -0.13657(18) 0.5443(4) 0.82517(16) 0.0159(4) Uani d . . 1
H H13 -0.1887 0.4154 0.8134 0.019 Uiso calc U R 1
C C14 -0.14185(18) 0.7325(4) 0.89306(16) 0.0161(4) Uani d . . 1
H H14 -0.1971 0.731 0.9283 0.019 Uiso calc U R 1
C C15 -0.06623(18) 0.9224(4) 0.90933(16) 0.0161(4) Uani d . . 1
H H15 -0.0706 1.0514 0.9551 0.019 Uiso calc U R 1
C C16 0.01562(18) 0.9247(4) 0.85906(16) 0.0147(4) Uani d . . 1
H H16 0.0675 1.0542 0.8708 0.018 Uiso calc U R 1
C C17 0.14669(18) 0.8186(4) 0.49153(16) 0.0136(4) Uani d . . 1
H H17 0.0772 0.7485 0.4436 0.016 Uiso calc U R 1
C C18 0.23983(17) 0.7828(4) 0.44242(15) 0.0125(4) Uani d . . 1
C C19 0.24392(19) 0.5726(4) 0.38534(16) 0.0165(4) Uani d . . 1
H H19 0.187 0.4546 0.3757 0.02 Uiso calc U R 1
C C20 0.33027(19) 0.5342(4) 0.34243(16) 0.0188(5) Uani d . . 1
H H20 0.3319 0.3912 0.3033 0.023 Uiso calc U R 1
C C21 0.41411(18) 0.7049(5) 0.35688(16) 0.0187(5) Uani d . . 1
H H21 0.4734 0.6785 0.3279 0.022 Uiso calc U R 1
C C22 0.4113(2) 0.9143(5) 0.41361(17) 0.0191(5) Uani d . . 1
H H22 0.4691 1.0307 0.4239 0.023 Uiso calc U R 1
C C23 0.32412(18) 0.9540(4) 0.45544(16) 0.0158(4) Uani d . . 1
H H23 0.322 1.099 0.4932 0.019 Uiso calc U R 1
N N1 0.21079(15) 0.8100(4) 0.77086(13) 0.0161(4) Uani d . . 1
N N2 0.07386(15) 0.6727(4) 0.63357(13) 0.0147(4) Uani d . . 1
O O1 0.12817(13) 1.0681(3) 0.50704(11) 0.0169(3) Uani d . . 1
H H1A 0.0688 1.1127 0.4635 0.025 Uiso calc U R 1

loop_
_atom_site_aniso_label
_atom_site_aniso_U_11
_atom_site_aniso_U_22
_atom_site_aniso_U_33
_atom_site_aniso_U_12
_atom_site_aniso_U_13
_atom_site_aniso_U_23
C1 0.0109(9) 0.0213(11) 0.0107(9) -0.0004(9) 0.0039(7) 0.0016(8)
C2 0.0112(9) 0.0123(10) 0.0126(9) -0.0001(8) 0.0027(7) 0.0018(8)
C3 0.0133(9) 0.0149(10) 0.0117(8) -0.0003(9) 0.0045(7) 0.0018(8)
C4 0.0143(10) 0.0388(15) 0.0177(10) 0.0075(11) 0.0040(8) 0.0031(11)
C5 0.0106(9) 0.0180(11) 0.0106(9) 0.0023(8) 0.0029(7) 0.0000(8)
C6 0.0158(10) 0.0189(11) 0.0150(9) -0.0028(9) 0.0039(8) 0.0033(9)
C7 0.0137(10) 0.0170(11) 0.0196(10) -0.0027(9) 0.0034(8) -0.0032(9)
C8 0.0130(10) 0.0225(12) 0.0126(9) 0.0007(9) 0.0028(8) -0.0016(9)
C9 0.0164(10) 0.0192(11) 0.0129(9) 0.0011(9) 0.0054(8) 0.0024(8)
C10 0.0133(9) 0.0144(10) 0.0142(9) -0.0019(9) 0.0046(8) -0.0012(8)
C11 0.0106(9) 0.0155(10) 0.0106(8) 0.0015(8) 0.0023(7) 0.0024(8)
C12 0.0157(10) 0.0151(10) 0.0109(8) -0.0002(9) 0.0024(8) -0.0009(8)
C13 0.0138(10) 0.0172(11) 0.0162(9) -0.0032(9) 0.0037(8) 0.0011(9)
C14 0.0124(10) 0.0215(11) 0.0149(9) 0.0022(9) 0.0047(8) 0.0019(9)
C15 0.0169(10) 0.0154(10) 0.0159(10) 0.0029(9) 0.0045(8) -0.0018(9)
C16 0.0140(10) 0.0141(10) 0.0151(9) -0.0019(9) 0.0027(8) 0.0001(8)
C17 0.0133(10) 0.0154(10) 0.0114(8) -0.0011(9) 0.0026(8) 0.0004(8)
C18 0.0131(10) 0.0168(11) 0.0068(8) 0.0013(8) 0.0016(7) 0.0027(7)
C19 0.0177(10) 0.0172(10) 0.0137(9) -0.0030(9) 0.0033(8) 0.0001(9)
C20 0.0242(12) 0.0184(11) 0.0136(9) 0.0036(10) 0.0054(9) 0.0013(9)
C21 0.0171(11) 0.0268(13) 0.0137(9) 0.0048(10) 0.0070(8) 0.0051(9)
C22 0.0182(11) 0.0226(12) 0.0174(10) -0.0037(10) 0.0065(9) 0.0044(9)
C23 0.0185(11) 0.0163(11) 0.0119(9) -0.0005(9) 0.0032(8) 0.0006(8)
N1 0.0103(8) 0.0283(11) 0.0099(8) -0.0030(8) 0.0033(6) -0.0005(8)
N2 0.0134(9) 0.0185(9) 0.0136(8) -0.0038(8) 0.0059(7) -0.0009(7)
O1 0.0160(8) 0.0158(8) 0.0167(7) 0.0044(7) 0.0016(6) 0.0013(6)

loop_
_atom_type_symbol
_atom_type_description
_atom_type_scat_dispersion_real
_atom_type_scat_dispersion_imag
_atom_type_scat_source
C C 0.0033 0.0016 'International Tables Vol C Tables 4.2.6.8 and 6.1.1.4'
H H 0.0000 0.0000 'International Tables Vol C Tables 4.2.6.8 and 6.1.1.4'
N N 0.0061 0.0033 'International Tables Vol C Tables 4.2.6.8 and 6.1.1.4'
O O 0.0106 0.0060 'International Tables Vol C Tables 4.2.6.8 and 6.1.1.4'

loop_
_geom_angle_atom_site_label_1
_geom_angle_atom_site_label_2
_geom_angle_atom_site_label_3
_geom_angle
N1 C1 C4 112.75(17)
N1 C1 C3 100.83(16)
C4 C1 C3 113.8(2)
N1 C1 H1 109.7
C4 C1 H1 109.7
C3 C1 H1 109.7
N2 C2 N1 115.45(18)
N2 C2 C11 121.26(18)
N1 C2 C11 123.24(17)
N2 C3 C17 110.92(16)
N2 C3 C1 105.82(16)
C17 C3 C1 113.43(18)
N2 C3 H3 108.8
C17 C3 H3 108.8
C1 C3 H3 108.8
C1 C4 H4A 109.5
C1 C4 H4B 109.5
H4A C4 H4B 109.5
C1 C4 H4C 109.5
H4A C4 H4C 109.5
H4B C4 H4C 109.5
C10 C5 C6 119.48(19)
C10 C5 N1 120.8(2)
C6 C5 N1 119.65(19)
C7 C6 C5 120.1(2)
C7 C6 H6 119.9
C5 C6 H6 119.9
C8 C7 C6 120.0(2)
C8 C7 H7 120.0
C6 C7 H7 120.0
C7 C8 C9 119.99(19)
C7 C8 H8 120.0
C9 C8 H8 120.0
C8 C9 C10 120.2(2)
C8 C9 H9 119.9
C10 C9 H9 119.9
C9 C10 C5 120.1(2)
C9 C10 H10 120.0
C5 C10 H10 120.0
C12 C11 C16 119.73(19)
C12 C11 C2 117.92(18)
C16 C11 C2 122.3(2)
C13 C12 C11 120.4(2)
C13 C12 H12 119.8
C11 C12 H12 119.8
C12 C13 C14 119.8(2)
C12 C13 H13 120.1
C14 C13 H13 120.1
C15 C14 C13 120.0(2)
C15 C14 H14 120.0
C13 C14 H14 120.0
C16 C15 C14 120.4(2)
C16 C15 H15 119.8
C14 C15 H15 119.8
C15 C16 C11 119.7(2)
C15 C16 H16 120.1
C11 C16 H16 120.1
O1 C17 C18 111.75(18)
O1 C17 C3 109.11(17)
C18 C17 C3 110.48(17)
O1 C17 H17 108.5
C18 C17 H17 108.5
C3 C17 H17 108.5
C23 C18 C19 118.7(2)
C23 C18 C17 121.2(2)
C19 C18 C17 120.13(19)
C20 C19 C18 120.8(2)
C20 C19 H19 119.6
C18 C19 H19 119.6
C21 C20 C19 119.9(2)
C21 C20 H20 120.1
C19 C20 H20 120.1
C20 C21 C22 120.0(2)
C20 C21 H21 120.0
C22 C21 H21 120.0
C21 C22 C23 120.1(2)
C21 C22 H22 120.0
C23 C22 H22 120.0
C22 C23 C18 120.6(2)
C22 C23 H23 119.7
C18 C23 H23 119.7
C2 N1 C5 127.74(17)
C2 N1 C1 108.51(16)
C5 N1 C1 123.23(17)
C2 N2 C3 108.04(17)
C17 O1 H1A 109.5

loop_
_geom_bond_atom_site_label_1
_geom_bond_atom_site_label_2
_geom_bond_distance
C1 N1 1.483(3)
C1 C4 1.511(3)
C1 C3 1.553(3)
C1 H1 1.0
C2 N2 1.284(3)
C2 N1 1.378(3)
C2 C11 1.485(3)
C3 N2 1.475(3)
C3 C17 1.531(3)
C3 H3 1.0
C4 H4A 0.98
C4 H4B 0.98
C4 H4C 0.98
C5 C10 1.392(3)
C5 C6 1.395(3)
C5 N1 1.416(3)
C6 C7 1.393(3)
C6 H6 0.95
C7 C8 1.386(3)
C7 H7 0.95
C8 C9 1.387(3)
C8 H8 0.95
C9 C10 1.391(3)
C9 H9 0.95
C10 H10 0.95
C11 C12 1.396(3)
C11 C16 1.396(3)
C12 C13 1.386(3)
C12 H12 0.95
C13 C14 1.393(3)
C13 H13 0.95
C14 C15 1.390(3)
C14 H14 0.95
C15 C16 1.389(3)
C15 H15 0.95
C16 H16 0.95
C17 O1 1.420(3)
C17 C18 1.519(3)
C17 H17 1.0
C18 C23 1.394(3)
C18 C19 1.397(3)
C19 C20 1.390(3)
C19 H19 0.95
C20 C21 1.387(3)
C20 H20 0.95
C21 C22 1.387(4)
C21 H21 0.95
C22 C23 1.391(3)
C22 H22 0.95
C23 H23 0.95
O1 H1A 0.84
